data_1519909
loop_
_publ_author_name
'James, Stuart L.'
'Lagunas, M. Cristina'
'Horton, Peter N.'
'Hursthouse, Michael B.'

_publ_section_title
;
 C48H28Au2Cl4F6OP2
;
_journal_name_full 'Crystal Structure Report Archive'
_journal_page_first 598
_journal_year 2008
_chemical_formula_sum 'C48 H28 Au2 Cl4 F6 O P2'
_chemical_formula_weight 1332.38
_space_group_IT_number 14
_symmetry_cell_setting monoclinic
_symmetry_space_group_name_Hall '-P 2ybc'
_symmetry_space_group_name_H-M 'P 1 21/c 1'
_atom_sites_solution_hydrogens geom
_atom_sites_solution_primary direct
_atom_sites_solution_secondary difmap
_cell_angle_alpha 90.00
_cell_angle_beta 98.8010(10)
_cell_angle_gamma 90.00
_cell_formula_units_Z 4
_cell_length_a 12.7644(2)
_cell_length_b 11.9584(2)
_cell_length_c 29.2566(5)
_cell_measurement_reflns_used 7758
_cell_measurement_temperature 120(2)
_cell_measurement_theta_max 27.485
_cell_measurement_theta_min 2.910
_cell_volume 4413.20(13)
_computing_cell_refinement 'DENZO (Otwinowski & Minor, 1997) & COLLECT (Hooft, R.W.W., 1998)'
_computing_data_collection 'COLLECT (Hooft, R.W.W., 1998)'
_computing_data_reduction 'DENZO (Otwinowski & Minor, 1997) & COLLECT (Hooft, R.W.W., 1998)'
_computing_molecular_graphics 'ORTEP3 for Windows (Farrugia, 1997)'
_computing_publication_material 'WinGX (Farrugia, 1999)'
_computing_structure_refinement 'SHELXL-97 (Sheldrick, 1997b)'
_computing_structure_solution 'SHELXS-97 (Sheldrick, 1997a)'
_diffrn_ambient_temperature 120(2)
_diffrn_detector_area_resol_mean 9.091
_diffrn_measured_fraction_theta_full 0.930
_diffrn_measured_fraction_theta_max 0.930
_diffrn_measurement_device_type 'Bruker-Nonius Roper CCD camera on \k-goniostat'
_diffrn_measurement_method '\f & \w scans'
_diffrn_radiation_monochromator graphite
_diffrn_radiation_source 'Bruker-Nonius FR591 rotating anode'
_diffrn_radiation_type MoK\a
_diffrn_radiation_wavelength 0.71073
_diffrn_reflns_av_R_equivalents 0.0404
_diffrn_reflns_av_sigmaI/netI 0.0471
_diffrn_reflns_limit_h_max 16
_diffrn_reflns_limit_h_min -16
_diffrn_reflns_limit_k_max 14
_diffrn_reflns_limit_k_min -15
_diffrn_reflns_limit_l_max 37
_diffrn_reflns_limit_l_min -37
_diffrn_reflns_number 28235
_diffrn_reflns_theta_full 27.48
_diffrn_reflns_theta_max 27.48
_diffrn_reflns_theta_min 2.99
_exptl_absorpt_coefficient_mu 7.019
_exptl_absorpt_correction_T_max 0.3073
_exptl_absorpt_correction_T_min 0.1482
_exptl_absorpt_correction_type multi-scan
_exptl_absorpt_process_details 'SADABS 2007/2 (Sheldrick, G.M., 2007)'
_exptl_crystal_colour Colourless
_exptl_crystal_density_diffrn 2.005
_exptl_crystal_density_method 'not measured'
_exptl_crystal_description Block
_exptl_crystal_F_000 2536
_exptl_crystal_size_max 0.44
_exptl_crystal_size_mid 0.36
_exptl_crystal_size_min 0.22
_refine_diff_density_max 0.988
_refine_diff_density_min -0.946
_refine_diff_density_rms 0.208
_refine_ls_extinction_method none
_refine_ls_goodness_of_fit_ref 1.107
_refine_ls_hydrogen_treatment constr
_refine_ls_matrix_type full
_refine_ls_number_parameters 568
_refine_ls_number_reflns 9418
_refine_ls_number_restraints 0
_refine_ls_restrained_S_all 1.107
_refine_ls_R_factor_all 0.0462
_refine_ls_R_factor_gt 0.0343
_refine_ls_shift/su_max 0.003
_refine_ls_shift/su_mean 0.000
_refine_ls_structure_factor_coef Fsqd
_refine_ls_weighting_details 'calc w=1/[\s^2^(Fo^2^)+(0.0233P)^2^+37.4939P] where P=(Fo^2^+2Fc^2^)/3'
_refine_ls_weighting_scheme calc
_refine_ls_wR_factor_gt 0.0854
_refine_ls_wR_factor_ref 0.0968
_reflns_number_gt 7931
_reflns_number_total 9418
_reflns_threshold_expression >2sigma(I)
_cod_data_source_file eCrystal-598.cif
_cod_data_source_block 2008src0880
_cod_depositor_comments
;
Citation :
James, Stuart L. and Lagunas, M. Cristina and Horton, Peter N. and 
Hursthouse, Michael B. (2008) 
University of Southampton, Crystal Structure Report Archive. 
(doi:10.5258/ecrystals/598)

More at:
http://ecrystals.chem.soton.ac.uk/598/
;
_cod_original_sg_symbol_H-M P2(1)/c
_cod_database_code 1519909

loop_
_symmetry_equiv_pos_as_xyz
'x, y, z'
'-x, y+1/2, -z+1/2'
'-x, -y, -z'
'x, -y-1/2, z-1/2'

loop_
_atom_site_label
_atom_site_type_symbol
_atom_site_fract_x
_atom_site_fract_y
_atom_site_fract_z
_atom_site_U_iso_or_equiv
_atom_site_adp_type
_atom_site_occupancy
_atom_site_symmetry_multiplicity
_atom_site_calc_flag
_atom_site_refinement_flags
_atom_site_disorder_assembly
_atom_site_disorder_group
Au1 Au 0.001599(19) 0.75850(2) 0.604850(8) 0.01686(7) Uani 1 1 d . . .
Au2 Au 0.494836(19) 0.63379(2) 0.649652(9) 0.01943(7) Uani 1 1 d . . .
C1 C 0.2268(5) 0.8869(5) 0.5742(2) 0.0189(13) Uani 1 1 d . . .
C2 C 0.2770(5) 0.7877(6) 0.5644(2) 0.0223(15) Uani 1 1 d . . .
C3 C 0.3449(6) 0.7814(7) 0.5319(2) 0.0302(17) Uani 1 1 d . . .
H3 H 0.3765 0.7123 0.5255 0.036 Uiso 1 1 calc R . .
C4 C 0.3659(6) 0.8777(7) 0.5089(3) 0.036(2) Uani 1 1 d . . .
H4 H 0.4127 0.8756 0.4866 0.044 Uiso 1 1 calc R . .
C5 C 0.3185(6) 0.9774(7) 0.5185(3) 0.0325(18) Uani 1 1 d . . .
H5 H 0.3336 1.0433 0.5026 0.039 Uiso 1 1 calc R . .
C6 C 0.2496(5) 0.9832(6) 0.5506(2) 0.0232(14) Uani 1 1 d . . .
H6 H 0.2179 1.0525 0.5566 0.028 Uiso 1 1 calc R . .
C7 C 0.2631(5) 0.5004(6) 0.5949(2) 0.0188(13) Uani 1 1 d . . .
C8 C 0.2288(5) 0.5968(6) 0.5709(2) 0.0196(14) Uani 1 1 d . . .
C9 C 0.1616(6) 0.5937(6) 0.5281(2) 0.0272(16) Uani 1 1 d . . .
H9 H 0.1400 0.6606 0.5119 0.033 Uiso 1 1 calc R . .
C10 C 0.1276(5) 0.4904(7) 0.5103(2) 0.0262(16) Uani 1 1 d . . .
H10 H 0.0848 0.4862 0.4808 0.031 Uiso 1 1 calc R . .
C11 C 0.1554(5) 0.3930(6) 0.5350(2) 0.0241(15) Uani 1 1 d . . .
H11 H 0.1273 0.3231 0.5236 0.029 Uiso 1 1 calc R . .
C12 C 0.2252(5) 0.3981(6) 0.5768(2) 0.0207(14) Uani 1 1 d . . .
H12 H 0.2468 0.3310 0.5929 0.025 Uiso 1 1 calc R . .
C13 C 0.2190(5) 0.8846(5) 0.6724(2) 0.0191(13) Uani 1 1 d . . .
C14 C 0.3298(5) 0.8784(6) 0.6769(3) 0.0253(15) Uani 1 1 d . . .
H14 H 0.3644 0.8744 0.6505 0.030 Uiso 1 1 calc R . .
C15 C 0.3878(5) 0.8784(5) 0.7213(2) 0.0219(14) Uani 1 1 d . . .
H15 H 0.4628 0.8716 0.7250 0.026 Uiso 1 1 calc R . .
C16 C 0.3386(6) 0.8882(6) 0.7602(2) 0.0255(15) Uani 1 1 d . . .
H16 H 0.3796 0.8904 0.7902 0.031 Uiso 1 1 calc R . .
C17 C 0.2295(6) 0.8946(6) 0.7550(2) 0.0282(16) Uani 1 1 d . . .
H17 H 0.1955 0.9014 0.7816 0.034 Uiso 1 1 calc R . .
C18 C 0.1690(6) 0.8912(6) 0.7114(2) 0.0236(15) Uani 1 1 d . . .
H18 H 0.0939 0.8933 0.7082 0.028 Uiso 1 1 calc R . .
C19 C 0.0759(5) 1.0250(6) 0.6101(2) 0.0233(14) Uani 1 1 d . . .
C20 C 0.1105(6) 1.1137(6) 0.6393(2) 0.0250(15) Uani 1 1 d . . .
H20 H 0.1673 1.1033 0.6640 0.030 Uiso 1 1 calc R . .
C21 C 0.0621(7) 1.2177(7) 0.6323(3) 0.0373(19) Uani 1 1 d . . .
H21 H 0.0840 1.2778 0.6528 0.045 Uiso 1 1 calc R . .
C22 C -0.0194(6) 1.2336(7) 0.5947(3) 0.039(2) Uani 1 1 d . . .
H22 H -0.0517 1.3050 0.5895 0.047 Uiso 1 1 calc R . .
C23 C -0.0523(6) 1.1469(7) 0.5657(3) 0.040(2) Uani 1 1 d . . .
H23 H -0.1069 1.1585 0.5402 0.048 Uiso 1 1 calc R . .
C24 C -0.0065(6) 1.0420(6) 0.5732(3) 0.0284(16) Uani 1 1 d . . .
H24 H -0.0309 0.9816 0.5533 0.034 Uiso 1 1 calc R . .
C25 C 0.3981(5) 0.3676(5) 0.6578(2) 0.0169(13) Uani 1 1 d . . .
C26 C 0.4660(5) 0.3251(6) 0.6278(2) 0.0236(15) Uani 1 1 d . . .
H26 H 0.4913 0.3730 0.6060 0.028 Uiso 1 1 calc R . .
C27 C 0.4952(5) 0.2132(7) 0.6304(3) 0.0284(16) Uani 1 1 d . . .
H27 H 0.5386 0.1835 0.6098 0.034 Uiso 1 1 calc R . .
C28 C 0.4607(6) 0.1451(6) 0.6634(2) 0.0253(15) Uani 1 1 d . . .
H28 H 0.4812 0.0686 0.6653 0.030 Uiso 1 1 calc R . .
C29 C 0.3969(6) 0.1866(6) 0.6936(3) 0.0304(17) Uani 1 1 d . . .
H29 H 0.3748 0.1391 0.7163 0.036 Uiso 1 1 calc R . .
C30 C 0.3651(5) 0.2977(6) 0.6906(2) 0.0239(15) Uani 1 1 d . . .
H30 H 0.3205 0.3260 0.7111 0.029 Uiso 1 1 calc R . .
C31 C 0.2771(5) 0.5453(5) 0.6926(2) 0.0175(13) Uani 1 1 d . . .
C32 C 0.3293(5) 0.5841(6) 0.7350(2) 0.0214(14) Uani 1 1 d . . .
H32 H 0.4043 0.5906 0.7403 0.026 Uiso 1 1 calc R . .
C33 C 0.2707(6) 0.6131(6) 0.7693(2) 0.0241(15) Uani 1 1 d . . .
H33 H 0.3056 0.6401 0.7982 0.029 Uiso 1 1 calc R . .
C34 C 0.1620(6) 0.6029(6) 0.7617(2) 0.0232(14) Uani 1 1 d . . .
H34 H 0.1228 0.6243 0.7854 0.028 Uiso 1 1 calc R . .
C35 C 0.1091(6) 0.5627(7) 0.7209(3) 0.0289(16) Uani 1 1 d . . .
H35 H 0.0343 0.5542 0.7165 0.035 Uiso 1 1 calc R . .
C36 C 0.1676(6) 0.5342(6) 0.6854(2) 0.0258(15) Uani 1 1 d . . .
H36 H 0.1320 0.5074 0.6566 0.031 Uiso 1 1 calc R . .
O1 O 0.2597(4) 0.6971(4) 0.59241(15) 0.0229(10) Uani 1 1 d . . .
P1 P 0.13563(13) 0.88657(14) 0.61623(5) 0.0156(3) Uani 1 1 d . . .
P2 P 0.35671(13) 0.51196(14) 0.64818(6) 0.0164(3) Uani 1 1 d . . .
C41 C -0.1340(5) 0.6633(5) 0.5904(2) 0.0174(13) Uani 1 1 d . . .
C42 C -0.2169(5) 0.7066(6) 0.5594(2) 0.0213(14) Uani 1 1 d . . .
C43 C -0.3110(5) 0.6500(6) 0.5437(2) 0.0213(14) Uani 1 1 d . . .
C44 C -0.3241(5) 0.5455(6) 0.5622(2) 0.0227(14) Uani 1 1 d . . .
C45 C -0.2446(5) 0.4973(6) 0.5938(2) 0.0215(14) Uani 1 1 d . . .
C46 C -0.1525(5) 0.5594(6) 0.6072(2) 0.0204(14) Uani 1 1 d . . .
F42 F -0.2068(3) 0.8090(3) 0.54060(14) 0.0287(9) Uani 1 1 d . . .
F44 F -0.4126(3) 0.4867(4) 0.54736(14) 0.0314(10) Uani 1 1 d . . .
F46 F -0.0759(3) 0.5093(3) 0.63742(14) 0.0293(10) Uani 1 1 d . . .
Cl43 Cl -0.40675(14) 0.70479(17) 0.50214(7) 0.0353(4) Uani 1 1 d . . .
Cl45 Cl -0.26178(15) 0.36510(16) 0.61532(6) 0.0326(4) Uani 1 1 d . . .
C51 C 0.6223(5) 0.7435(6) 0.6570(2) 0.0205(14) Uani 1 1 d . . .
C52 C 0.6261(5) 0.8403(6) 0.6324(2) 0.0210(14) Uani 1 1 d . . .
C53 C 0.7124(5) 0.9101(6) 0.6364(2) 0.0222(14) Uani 1 1 d . . .
C54 C 0.8027(5) 0.8802(5) 0.6666(2) 0.0191(13) Uani 1 1 d . . .
C55 C 0.8032(5) 0.7869(6) 0.6933(2) 0.0250(15) Uani 1 1 d . . .
C56 C 0.7122(5) 0.7194(5) 0.6878(2) 0.0223(14) Uani 1 1 d . . .
F52 F 0.5393(3) 0.8731(4) 0.60210(15) 0.0352(11) Uani 1 1 d . . .
F54 F 0.8905(3) 0.9437(3) 0.66973(15) 0.0290(9) Uani 1 1 d . . .
F56 F 0.7171(3) 0.6257(3) 0.71333(16) 0.0347(11) Uani 1 1 d . . .
Cl53 Cl 0.71525(16) 1.02977(15) 0.60360(6) 0.0319(4) Uani 1 1 d . . .
Cl55 Cl 0.91120(15) 0.75329(17) 0.73415(8) 0.0404(5) Uani 1 1 d . . .

loop_
_atom_site_aniso_label
_atom_site_aniso_U_11
_atom_site_aniso_U_22
_atom_site_aniso_U_33
_atom_site_aniso_U_23
_atom_site_aniso_U_13
_atom_site_aniso_U_12
Au1 0.01639(12) 0.01617(13) 0.01714(11) -0.00327(9) -0.00028(9) -0.00284(9)
Au2 0.01749(12) 0.01701(14) 0.02370(12) 0.00185(10) 0.00287(9) -0.00296(9)
C1 0.022(3) 0.016(3) 0.019(3) 0.007(3) 0.003(3) -0.007(3)
C2 0.026(3) 0.026(4) 0.013(3) 0.010(3) -0.004(3) 0.003(3)
C3 0.035(4) 0.033(4) 0.025(3) 0.008(3) 0.012(3) 0.019(3)
C4 0.034(4) 0.051(5) 0.024(3) 0.009(4) 0.006(3) 0.021(4)
C5 0.032(4) 0.035(4) 0.029(4) 0.013(3) 0.000(3) 0.004(3)
C6 0.022(3) 0.022(4) 0.027(3) 0.008(3) 0.009(3) -0.002(3)
C7 0.016(3) 0.022(4) 0.018(3) 0.003(3) 0.003(2) 0.000(3)
C8 0.020(3) 0.020(3) 0.018(3) 0.000(3) 0.000(3) 0.006(3)
C9 0.031(4) 0.032(4) 0.017(3) -0.005(3) 0.000(3) 0.017(3)
C10 0.017(3) 0.050(5) 0.014(3) -0.003(3) 0.010(2) 0.000(3)
C11 0.020(3) 0.034(4) 0.019(3) -0.009(3) 0.006(3) -0.005(3)
C12 0.014(3) 0.025(4) 0.023(3) 0.002(3) 0.005(3) 0.002(3)
C13 0.020(3) 0.016(3) 0.020(3) 0.003(3) -0.003(3) -0.002(3)
C14 0.017(3) 0.023(4) 0.033(4) 0.004(3) -0.005(3) -0.001(3)
C15 0.018(3) 0.011(3) 0.035(4) -0.003(3) -0.001(3) 0.002(2)
C16 0.031(4) 0.022(4) 0.020(3) -0.003(3) -0.006(3) 0.001(3)
C17 0.037(4) 0.026(4) 0.022(3) -0.005(3) 0.007(3) -0.004(3)
C18 0.024(3) 0.024(4) 0.022(3) -0.003(3) 0.000(3) -0.002(3)
C19 0.021(3) 0.026(4) 0.024(3) 0.003(3) 0.003(3) 0.005(3)
C20 0.026(4) 0.020(4) 0.032(4) -0.007(3) 0.016(3) 0.000(3)
C21 0.050(5) 0.019(4) 0.049(5) -0.003(4) 0.027(4) -0.003(4)
C22 0.029(4) 0.019(4) 0.073(6) 0.013(4) 0.021(4) 0.005(3)
C23 0.023(4) 0.036(5) 0.060(5) 0.023(4) 0.001(4) 0.007(3)
C24 0.024(4) 0.022(4) 0.038(4) 0.010(3) 0.001(3) -0.002(3)
C25 0.012(3) 0.019(3) 0.019(3) 0.004(3) 0.001(2) -0.002(2)
C26 0.020(3) 0.027(4) 0.024(3) 0.005(3) 0.005(3) 0.006(3)
C27 0.012(3) 0.041(5) 0.034(4) 0.005(3) 0.010(3) 0.005(3)
C28 0.027(4) 0.014(3) 0.035(4) 0.004(3) 0.005(3) 0.005(3)
C29 0.030(4) 0.021(4) 0.039(4) 0.003(3) -0.001(3) -0.005(3)
C30 0.017(3) 0.024(4) 0.029(3) 0.011(3) 0.000(3) -0.001(3)
C31 0.021(3) 0.011(3) 0.019(3) 0.010(2) -0.002(3) 0.000(2)
C32 0.020(3) 0.024(4) 0.021(3) 0.004(3) 0.004(3) -0.004(3)
C33 0.031(4) 0.020(4) 0.021(3) 0.003(3) 0.002(3) -0.007(3)
C34 0.029(4) 0.020(3) 0.025(3) -0.002(3) 0.018(3) 0.002(3)
C35 0.016(3) 0.040(5) 0.032(4) -0.002(3) 0.007(3) 0.001(3)
C36 0.026(4) 0.024(4) 0.025(3) 0.003(3) -0.004(3) -0.003(3)
O1 0.032(3) 0.019(2) 0.016(2) 0.0052(19) 0.0004(19) 0.002(2)
P1 0.0161(8) 0.0133(8) 0.0162(7) -0.0017(6) -0.0012(6) -0.0002(6)
P2 0.0154(7) 0.0144(8) 0.0188(7) 0.0025(6) 0.0003(6) -0.0016(6)
C41 0.018(3) 0.011(3) 0.024(3) -0.005(2) 0.007(3) -0.003(2)
C42 0.020(3) 0.021(4) 0.022(3) -0.002(3) 0.000(3) 0.001(3)
C43 0.015(3) 0.025(4) 0.025(3) -0.009(3) 0.007(3) 0.007(3)
C44 0.020(3) 0.022(4) 0.026(3) -0.009(3) 0.002(3) -0.004(3)
C45 0.018(3) 0.027(4) 0.020(3) -0.003(3) 0.006(3) -0.007(3)
C46 0.016(3) 0.028(4) 0.017(3) -0.008(3) 0.002(2) 0.003(3)
F42 0.026(2) 0.022(2) 0.036(2) 0.0028(18) -0.0030(18) 0.0008(17)
F44 0.018(2) 0.042(3) 0.033(2) -0.006(2) 0.0018(17) -0.0127(18)
F46 0.026(2) 0.029(2) 0.029(2) 0.0052(18) -0.0069(17) -0.0087(18)
Cl43 0.0191(8) 0.0391(11) 0.0444(11) 0.0027(9) -0.0054(8) 0.0022(8)
Cl45 0.0300(9) 0.0310(10) 0.0365(9) 0.0054(8) 0.0040(8) -0.0126(8)
C51 0.016(3) 0.021(4) 0.027(3) 0.001(3) 0.012(3) -0.007(3)
C52 0.016(3) 0.024(4) 0.023(3) 0.001(3) 0.004(3) 0.003(3)
C53 0.025(3) 0.021(4) 0.021(3) 0.010(3) 0.007(3) -0.009(3)
C54 0.018(3) 0.015(3) 0.025(3) -0.008(3) 0.007(3) 0.001(2)
C55 0.022(3) 0.028(4) 0.024(3) -0.001(3) 0.003(3) 0.005(3)
C56 0.021(3) 0.012(3) 0.035(4) 0.013(3) 0.007(3) 0.003(3)
F52 0.033(2) 0.037(3) 0.032(2) 0.011(2) -0.0077(19) -0.006(2)
F54 0.022(2) 0.022(2) 0.044(2) -0.0032(19) 0.0090(19) -0.0088(17)
F56 0.033(2) 0.022(2) 0.047(3) 0.013(2) 0.000(2) -0.0009(18)
Cl53 0.0425(10) 0.0212(9) 0.0337(9) 0.0057(7) 0.0117(8) 0.0015(8)
Cl55 0.0226(9) 0.0398(12) 0.0550(12) 0.0104(10) -0.0058(9) 0.0017(8)

loop_
_atom_type_symbol
_atom_type_description
_atom_type_scat_dispersion_real
_atom_type_scat_dispersion_imag
_atom_type_scat_source
C C 0.0033 0.0016 'International Tables Vol C Tables 4.2.6.8 and 6.1.1.4'
H H 0.0000 0.0000 'International Tables Vol C Tables 4.2.6.8 and 6.1.1.4'
O O 0.0106 0.0060 'International Tables Vol C Tables 4.2.6.8 and 6.1.1.4'
F F 0.0171 0.0103 'International Tables Vol C Tables 4.2.6.8 and 6.1.1.4'
P P 0.1023 0.0942 'International Tables Vol C Tables 4.2.6.8 and 6.1.1.4'
Cl Cl 0.1484 0.1585 'International Tables Vol C Tables 4.2.6.8 and 6.1.1.4'
Au Au -2.0133 8.8022 'International Tables Vol C Tables 4.2.6.8 and 6.1.1.4'

loop_
_geom_angle_atom_site_label_1
_geom_angle_atom_site_label_2
_geom_angle_atom_site_label_3
_geom_angle
_geom_angle_site_symmetry_1
_geom_angle_site_symmetry_3
C41 Au1 P1 171.09(18) . .
C51 Au2 P2 175.20(19) . .
C6 C1 C2 117.5(6) . .
C6 C1 P1 122.7(5) . .
C2 C1 P1 119.8(5) . .
C3 C2 O1 122.2(6) . .
C3 C2 C1 122.8(6) . .
O1 C2 C1 114.8(6) . .
C4 C3 C2 118.5(7) . .
C4 C3 H3 120.7 . .
C2 C3 H3 120.7 . .
C3 C4 C5 119.8(7) . .
C3 C4 H4 120.1 . .
C5 C4 H4 120.1 . .
C4 C5 C6 121.5(7) . .
C4 C5 H5 119.2 . .
C6 C5 H5 119.2 . .
C5 C6 C1 119.8(7) . .
C5 C6 H6 120.1 . .
C1 C6 H6 120.1 . .
C8 C7 C12 118.2(6) . .
C8 C7 P2 119.1(5) . .
C12 C7 P2 122.6(5) . .
O1 C8 C7 116.3(5) . .
O1 C8 C9 121.4(6) . .
C7 C8 C9 122.2(6) . .
C10 C9 C8 118.2(7) . .
C10 C9 H9 120.9 . .
C8 C9 H9 120.9 . .
C9 C10 C11 120.8(6) . .
C9 C10 H10 119.6 . .
C11 C10 H10 119.6 . .
C10 C11 C12 119.7(7) . .
C10 C11 H11 120.1 . .
C12 C11 H11 120.1 . .
C7 C12 C11 120.6(6) . .
C7 C12 H12 119.7 . .
C11 C12 H12 119.7 . .
C18 C13 C14 120.4(6) . .
C18 C13 P1 117.5(5) . .
C14 C13 P1 122.0(5) . .
C15 C14 C13 118.3(7) . .
C15 C14 H14 120.9 . .
C13 C14 H14 120.9 . .
C16 C15 C14 121.5(6) . .
C16 C15 H15 119.3 . .
C14 C15 H15 119.3 . .
C17 C16 C15 119.4(6) . .
C17 C16 H16 120.3 . .
C15 C16 H16 120.3 . .
C16 C17 C18 120.7(7) . .
C16 C17 H17 119.6 . .
C18 C17 H17 119.6 . .
C17 C18 C13 119.7(6) . .
C17 C18 H18 120.2 . .
C13 C18 H18 120.2 . .
C20 C19 C24 119.5(7) . .
C20 C19 P1 123.0(5) . .
C24 C19 P1 117.4(5) . .
C19 C20 C21 120.0(7) . .
C19 C20 H20 120.0 . .
C21 C20 H20 120.0 . .
C20 C21 C22 119.7(7) . .
C20 C21 H21 120.1 . .
C22 C21 H21 120.1 . .
C23 C22 C21 120.2(7) . .
C23 C22 H22 119.9 . .
C21 C22 H22 119.9 . .
C22 C23 C24 120.5(7) . .
C22 C23 H23 119.8 . .
C24 C23 H23 119.8 . .
C23 C24 C19 120.0(7) . .
C23 C24 H24 120.0 . .
C19 C24 H24 120.0 . .
C30 C25 C26 119.4(6) . .
C30 C25 P2 124.6(5) . .
C26 C25 P2 115.9(5) . .
C27 C26 C25 119.7(7) . .
C27 C26 H26 120.2 . .
C25 C26 H26 120.2 . .
C28 C27 C26 119.7(7) . .
C28 C27 H27 120.2 . .
C26 C27 H27 120.2 . .
C29 C28 C27 121.0(7) . .
C29 C28 H28 119.5 . .
C27 C28 H28 119.5 . .
C28 C29 C30 119.9(7) . .
C28 C29 H29 120.0 . .
C30 C29 H29 120.0 . .
C25 C30 C29 120.2(7) . .
C25 C30 H30 119.9 . .
C29 C30 H30 119.9 . .
C36 C31 C32 119.9(6) . .
C36 C31 P2 122.2(5) . .
C32 C31 P2 117.8(5) . .
C33 C32 C31 119.4(6) . .
C33 C32 H32 120.3 . .
C31 C32 H32 120.3 . .
C34 C33 C32 120.2(6) . .
C34 C33 H33 119.9 . .
C32 C33 H33 119.9 . .
C35 C34 C33 121.6(6) . .
C35 C34 H34 119.2 . .
C33 C34 H34 119.2 . .
C34 C35 C36 118.8(6) . .
C34 C35 H35 120.6 . .
C36 C35 H35 120.6 . .
C31 C36 C35 120.0(6) . .
C31 C36 H36 120.0 . .
C35 C36 H36 120.0 . .
C8 O1 C2 117.7(5) . .
C13 P1 C1 105.4(3) . .
C13 P1 C19 106.2(3) . .
C1 P1 C19 103.5(3) . .
C13 P1 Au1 116.5(2) . .
C1 P1 Au1 116.5(2) . .
C19 P1 Au1 107.6(2) . .
C31 P2 C25 106.3(3) . .
C31 P2 C7 105.3(3) . .
C25 P2 C7 101.4(3) . .
C31 P2 Au2 111.2(2) . .
C25 P2 Au2 113.5(2) . .
C7 P2 Au2 118.0(2) . .
C46 C41 C42 114.7(6) . .
C46 C41 Au1 127.8(5) . .
C42 C41 Au1 117.5(5) . .
F42 C42 C41 119.5(6) . .
F42 C42 C43 115.8(6) . .
C41 C42 C43 124.6(6) . .
C44 C43 C42 117.4(6) . .
C44 C43 Cl43 120.4(5) . .
C42 C43 Cl43 122.2(6) . .
F44 C44 C43 119.5(6) . .
F44 C44 C45 119.3(6) . .
C43 C44 C45 121.0(6) . .
C44 C45 C46 117.7(6) . .
C44 C45 Cl45 120.1(5) . .
C46 C45 Cl45 122.3(5) . .
F46 C46 C41 119.3(6) . .
F46 C46 C45 116.2(6) . .
C41 C46 C45 124.5(6) . .
C52 C51 C56 115.4(6) . .
C52 C51 Au2 124.8(5) . .
C56 C51 Au2 119.8(5) . .
F52 C52 C51 119.6(6) . .
F52 C52 C53 116.3(6) . .
C51 C52 C53 124.1(6) . .
C52 C53 C54 118.5(6) . .
C52 C53 Cl53 122.7(5) . .
C54 C53 Cl53 118.7(5) . .
F54 C54 C55 119.6(6) . .
F54 C54 C53 120.0(6) . .
C55 C54 C53 120.4(6) . .
C54 C55 C56 118.3(6) . .
C54 C55 Cl55 121.4(5) . .
C56 C55 Cl55 120.3(5) . .
F56 C56 C51 120.1(6) . .
F56 C56 C55 116.7(6) . .
C51 C56 C55 123.2(6) . .

loop_
_geom_bond_atom_site_label_1
_geom_bond_atom_site_label_2
_geom_bond_distance
_geom_bond_site_symmetry_2
Au1 C41 2.061(6) .
Au1 P1 2.2823(16) .
Au2 C51 2.076(6) .
Au2 P2 2.2825(17) .
C1 C6 1.395(9) .
C1 C2 1.398(10) .
C1 P1 1.818(7) .
C2 C3 1.383(10) .
C2 O1 1.396(8) .
C3 C4 1.380(11) .
C3 H3 0.9500 .
C4 C5 1.384(11) .
C4 H4 0.9500 .
C5 C6 1.384(10) .
C5 H5 0.9500 .
C6 H6 0.9500 .
C7 C8 1.387(9) .
C7 C12 1.391(9) .
C7 P2 1.817(6) .
C8 O1 1.384(8) .
C8 C9 1.405(8) .
C9 C10 1.384(10) .
C9 H9 0.9500 .
C10 C11 1.389(10) .
C10 H10 0.9500 .
C11 C12 1.400(9) .
C11 H11 0.9500 .
C12 H12 0.9500 .
C13 C18 1.394(9) .
C13 C14 1.401(9) .
C13 P1 1.816(6) .
C14 C15 1.393(9) .
C14 H14 0.9500 .
C15 C16 1.386(10) .
C15 H15 0.9500 .
C16 C17 1.379(10) .
C16 H16 0.9500 .
C17 C18 1.386(9) .
C17 H17 0.9500 .
C18 H18 0.9500 .
C19 C20 1.390(9) .
C19 C24 1.402(9) .
C19 P1 1.820(7) .
C20 C21 1.390(10) .
C20 H20 0.9500 .
C21 C22 1.405(12) .
C21 H21 0.9500 .
C22 C23 1.365(12) .
C22 H22 0.9500 .
C23 C24 1.387(10) .
C23 H23 0.9500 .
C24 H24 0.9500 .
C25 C30 1.387(9) .
C25 C26 1.418(9) .
C25 P2 1.814(7) .
C26 C27 1.389(10) .
C26 H26 0.9500 .
C27 C28 1.385(10) .
C27 H27 0.9500 .
C28 C29 1.381(11) .
C28 H28 0.9500 .
C29 C30 1.389(10) .
C29 H29 0.9500 .
C30 H30 0.9500 .
C31 C36 1.388(9) .
C31 C32 1.395(9) .
C31 P2 1.812(7) .
C32 C33 1.384(9) .
C32 H32 0.9500 .
C33 C34 1.377(10) .
C33 H33 0.9500 .
C34 C35 1.364(10) .
C34 H34 0.9500 .
C35 C36 1.409(10) .
C35 H35 0.9500 .
C36 H36 0.9500 .
C41 C46 1.370(9) .
C41 C42 1.385(9) .
C42 F42 1.356(8) .
C42 C43 1.394(9) .
C43 C44 1.383(10) .
C43 Cl43 1.716(7) .
C44 F44 1.345(7) .
C44 C45 1.390(9) .
C45 C46 1.395(9) .
C45 Cl45 1.728(7) .
C46 F46 1.353(7) .
C51 C52 1.369(9) .
C51 C56 1.376(9) .
C52 F52 1.365(7) .
C52 C53 1.373(9) .
C53 C54 1.387(9) .
C53 Cl53 1.727(7) .
C54 F54 1.345(7) .
C54 C55 1.361(10) .
C55 C56 1.403(10) .
C55 Cl55 1.729(7) .
C56 F56 1.344(7) .
